data_7203690
loop_
_publ_author_name
'Christophe Stroh'
'Raymond Ziessel'
'Gabriele Raudaschl-Sieber'
'Frank H. K\"ohler'
'Philippe Turek'

_publ_section_title
;
 Intramolecular exchange interactions in non-aromatic
 bis-nitronyl-nitroxides
;
_journal_issue 8
_journal_name_full 'Journal of Materials Chemistry'
_journal_page_first 850
_journal_paper_doi 10.1039/b414284e
_journal_volume 15
_journal_year 2005
_chemical_formula_moiety 'C22 H32 N4 O4'
_chemical_formula_sum 'C22 H32 N4 O4'
_chemical_formula_weight 416.52
_chemical_name_systematic ' ?'
_space_group_IT_number 14
_symmetry_cell_setting monoclinic
_symmetry_space_group_name_Hall '-P 2yn'
_symmetry_space_group_name_H-M 'P 1 21/n 1'
_cell_angle_alpha 90
_cell_angle_beta 113.394(6)
_cell_angle_gamma 90
_cell_formula_units_Z 2
_cell_length_a 10.3190(6)
_cell_length_b 9.7704(8)
_cell_length_c 12.3620(8)
_cell_measurement_reflns_used 4429
_cell_measurement_temperature 173
_cell_measurement_theta_max 27.4
_cell_measurement_theta_min 1.4
_cell_volume 1143.89(15)
_computing_publication_material CIFGEN_IN_OpenMoleN_(_1997)
_computing_structure_refinement LSFM_OpenMoleN_(_1997)
_computing_structure_solution Direct_methods_(SIR,_Burla_et_al.,_1989)
_diffrn_ambient_temperature 173
_diffrn_measurement_details
;
4429 reflections were collected using program Collect
("Collect" Data collection software, Nonius B.V., 1998)
The conditions were as follow : crystal to detector distance = 35. mm.
Scan angle = 2.0 deg 1 scans of 40 sec per frame.
Data collection was divided into 2 set(s)
with the following starting angles and number of frames :
Set 1 Theta = 6.00 Omega = 0.00 Kappa = 0.00 91 frames
Set 2 Theta = -6.00 Kappa = 142.00 Phi = 0.00 25 frames
Friedel pairs were averaged. Internal R = 0.05
;
_diffrn_measurement_device_type KappaCCD
_diffrn_measurement_method '\p scans'
_diffrn_radiation_monochromator graphite
_diffrn_radiation_type Mo-K\a
_diffrn_radiation_wavelength 0.71073
_diffrn_reflns_av_R_equivalents 0.050
_diffrn_reflns_av_sigmaI/netI 0.333
_diffrn_reflns_limit_h_max 13
_diffrn_reflns_limit_h_min -13
_diffrn_reflns_limit_k_max 11
_diffrn_reflns_limit_k_min -12
_diffrn_reflns_limit_l_max 16
_diffrn_reflns_limit_l_min -15
_diffrn_reflns_number 4429
_diffrn_reflns_theta_max 27.42
_diffrn_reflns_theta_min 2.5
_diffrn_source xray_tube
_diffrn_standards_decay_% 0
_exptl_absorpt_coefficient_mu 0.084
_exptl_absorpt_correction_type none
_exptl_crystal_colour green
_exptl_crystal_density_diffrn 1.21
_exptl_crystal_density_method none
_exptl_crystal_description prism
_exptl_crystal_F_000 448
_exptl_crystal_size_max 0.20
_exptl_crystal_size_mid 0.18
_exptl_crystal_size_min 0.16
_refine_diff_density_max 0.373
_refine_diff_density_min -0.168
_refine_ls_extinction_method none
_refine_ls_goodness_of_fit_all 1.573
_refine_ls_goodness_of_fit_ref 1.114
_refine_ls_hydrogen_treatment noref
_refine_ls_matrix_type full
_refine_ls_number_constraints 0
_refine_ls_number_parameters 145
_refine_ls_number_reflns 1322
_refine_ls_number_restraints 0
_refine_ls_R_factor_all 0.112
_refine_ls_R_factor_gt 0.056
_refine_ls_shift/esd_mean 0.002
_refine_ls_shift/su_max 0.021
_refine_ls_structure_factor_coef F
_refine_ls_weighting_details 'w = 4Fo^2^/(\s^2^(Fo^2^)+0.0004 Fo^4^)+0.2'
_refine_ls_weighting_scheme calc
_refine_ls_wR_factor_all 0.106
_refine_ls_wR_factor_ref 0.072
_reflns_number_gt 1322
_reflns_number_total 2763
_reflns_threshold_expression >3.0\s(I)
_cod_data_source_file b414284e.txt
_cod_data_source_block st565
_cod_depositor_comments
;
The following automatic conversions were performed:

'_refine_ls_weighting_scheme' value '4Fo^2^/(\s^2^(Fo^2^)+0.0004
Fo^4^)+0.2' was changed to 'calc'. New tag
'_refine_ls_weighting_details' was created. The value of the new tag
was set to 'w = 4Fo^2^/(\s^2^(Fo^2^)+0.0004 Fo^4^)+0.2'.

Automatic conversion script
Id: cif_fix_values 3143 2015-03-26 13:38:13Z robertas 
;
_cod_original_cell_volume 1143.9(3)
_cod_database_code 7203690

loop_
_symmetry_equiv_pos_as_xyz
x,y,z
1/2-x,1/2+y,1/2-z
-x,-y,-z
1/2+x,1/2-y,1/2+z

loop_
_atom_site_aniso_label
_atom_site_aniso_U_11
_atom_site_aniso_U_22
_atom_site_aniso_U_33
_atom_site_aniso_U_12
_atom_site_aniso_U_13
_atom_site_aniso_U_23
_atom_site_aniso_type_symbol
C1 0.036(1) 0.042(2) 0.041(1) 0.003(1) 0.0171(9) 0.006(1) C
N1 0.032(1) 0.039(1) 0.047(1) 0.003(1) 0.0166(8) 0.001(1) N
O1 0.0369(9) 0.050(1) 0.085(1) 0.009(1) 0.0243(9) 0.005(1) O
C2 0.038(1) 0.037(2) 0.048(1) -0.004(1) 0.021(1) -0.001(1) C
C3 0.041(1) 0.038(2) 0.044(1) -0.002(1) 0.0203(9) 0.006(1) C
N2 0.034(1) 0.046(1) 0.051(1) 0.002(1) 0.0191(8) 0.011(1) N
O2 0.036(1) 0.071(2) 0.103(1) 0.010(1) 0.0330(9) 0.032(1) O
C4 0.053(2) 0.051(2) 0.065(2) -0.004(2) 0.014(1) -0.011(2) C
C5 0.053(1) 0.060(2) 0.084(2) 0.000(2) 0.042(1) 0.011(2) C
C6 0.065(2) 0.060(2) 0.046(2) -0.010(2) 0.016(1) 0.005(2) C
C7 0.052(2) 0.048(2) 0.073(2) 0.008(2) 0.027(1) 0.011(2) C
C8 0.049(1) 0.043(2) 0.050(1) 0.005(1) 0.029(1) 0.009(1) C
C9 0.076(2) 0.053(2) 0.130(2) 0.001(2) 0.067(1) 0.023(2) C
C10 0.043(3) 0.042(3) 0.049(3) -0.006(3) 0.017(2) -0.000(3) C
C11 0.108(2) 0.061(2) 0.080(2) 0.033(2) 0.061(1) 0.036(2) C
C12 0.047(3) 0.050(4) 0.040(3) 0.003(3) 0.016(2) 0.006(3) C

loop_
_atom_site_label
_atom_site_fract_x
_atom_site_fract_y
_atom_site_fract_z
_atom_site_U_iso_or_equiv
_atom_site_occupancy
_atom_site_thermal_displace_type
_atom_site_calc_flag
_atom_site_calc_attached_atom
_atom_site_type_symbol
C1 0.3971(3) 0.1249(3) 0.6134(3) 0.039(1) 1.000 Uani ? ? C
N1 0.2692(2) 0.0847(3) 0.6078(2) 0.039(1) 1.000 Uani ? ? N
O1 0.1556(2) 0.1567(2) 0.5713(2) 0.054(1) 1.000 Uani ? ? O
C2 0.2696(3) -0.0638(3) 0.6409(3) 0.041(1) 1.000 Uani ? ? C
C3 0.4286(3) -0.0845(3) 0.7173(2) 0.041(1) 1.000 Uani ? ? C
N2 0.4905(2) 0.0220(3) 0.6634(2) 0.043(1) 1.000 Uani ? ? N
O2 0.6192(2) 0.0169(3) 0.6745(2) 0.064(1) 1.000 Uani ? ? O
C4 0.2159(4) -0.1427(4) 0.5243(3) 0.056(2) 1.000 Uani ? ? C
C5 0.1718(3) -0.0860(4) 0.7046(3) 0.064(2) 1.000 Uani ? ? C
C6 0.4716(4) -0.0427(4) 0.8462(3) 0.056(2) 1.000 Uani ? ? C
C7 0.4858(3) -0.2255(4) 0.7090(3) 0.057(2) 1.000 Uani ? ? C
C8 0.4310(3) 0.2572(4) 0.5750(3) 0.047(1) 1.000 Uani ? ? C
C9 0.5698(4) 0.3110(4) 0.6371(4) 0.080(2) 1.000 Uani ? ? C
C10 0.5884(6) 0.4280(7) 0.5770(6) 0.044(3) 0.500 Uani ? ? C
C11 0.3206(4) 0.3257(4) 0.4779(3) 0.081(2) 1.000 Uani ? ? C
C12 0.3784(6) 0.4624(7) 0.4557(5) 0.045(3) 0.500 Uani ? ? C
H1 0.2137 -0.2377 0.5396 0.0772 1.000 Uiso calc C4 H
H2 0.1234 -0.1123 0.4760 0.0772 1.000 Uiso calc C4 H
H3 0.2772 -0.1268 0.4851 0.0772 1.000 Uiso calc C4 H
H4 0.1730 -0.1799 0.7250 0.0791 1.000 Uiso calc C5 H
H5 0.2030 -0.0319 0.7742 0.0791 1.000 Uiso calc C5 H
H6 0.0784 -0.0601 0.6545 0.0791 1.000 Uiso calc C5 H
H7 0.4350 -0.1070 0.8844 0.0766 1.000 Uiso calc C6 H
H8 0.5717 -0.0407 0.8846 0.0766 1.000 Uiso calc C6 H
H9 0.4348 0.0456 0.8497 0.0766 1.000 Uiso calc C6 H
H10 0.5836 -0.2292 0.7583 0.0743 1.000 Uiso calc C7 H
H11 0.4367 -0.2926 0.7336 0.0743 1.000 Uiso calc C7 H
H12 0.4730 -0.2429 0.6298 0.0743 1.000 Uiso calc C7 H

loop_
_atom_type_symbol
_atom_type_description
_atom_type_scat_dispersion_real
_atom_type_scat_dispersion_imag
_atom_type_scat_source
C ? 0.002 0.002 International_Tables_Vol_IV_Table_2.3.1
H ? 0.000 0.000 International_Tables_Vol_IV_Table_2.3.1
N ? 0.004 0.003 International_Tables_Vol_IV_Table_2.3.1
O ? 0.008 0.006 International_Tables_Vol_IV_Table_2.3.1

loop_
_geom_angle_atom_site_label_1
_geom_angle_atom_site_label_2
_geom_angle_atom_site_label_3
_geom_angle
_geom_angle_site_symmetry_1
_geom_angle_site_symmetry_2
_geom_angle_site_symmetry_3
_geom_angle_publ_flag
N1 C1 N2 108.0(3) . . . ?
N1 C1 C8 126.4(3) . . . ?
N2 C1 C8 125.6(3) . . . ?
C1 N1 O1 126.5(3) . . . ?
C1 N1 C2 111.6(2) . . . ?
O1 N1 C2 121.7(2) . . . ?
N1 C2 C3 100.3(2) . . . ?
N1 C2 C4 105.5(3) . . . ?
N1 C2 C5 110.3(3) . . . ?
C3 C2 C4 114.1(3) . . . ?
C3 C2 C5 115.2(3) . . . ?
C4 C2 C5 110.4(3) . . . ?
C2 C3 N2 99.9(2) . . . ?
C2 C3 C6 113.5(3) . . . ?
C2 C3 C7 115.1(3) . . . ?
N2 C3 C6 106.1(3) . . . ?
N2 C3 C7 110.6(3) . . . ?
C6 C3 C7 110.7(3) . . . ?
C1 N2 C3 111.3(2) . . . ?
C1 N2 O2 126.5(3) . . . ?
C3 N2 O2 121.9(3) . . . ?
C1 C8 C9 117.8(3) . . . ?
C1 C8 C11 117.7(3) . . . ?
C9 C8 C11 124.5(4) . . . ?
C8 C9 C10 109.3(5) . . . ?
C9 C10 C12 168.5(7) . . 3_666 ?
C8 C11 C12 108.5(4) . . . ?
C10 C12 C11 171.6(7) . 3_666 . ?

loop_
_geom_bond_atom_site_label_1
_geom_bond_atom_site_label_2
_geom_bond_distance
_geom_bond_site_symmetry_1
_geom_bond_site_symmetry_2
_geom_bond_publ_flag
C1 N1 1.353(4) . . ?
C1 N2 1.359(4) . . ?
C1 C8 1.467(5) . . ?
N1 O1 1.285(3) . . ?
N1 C2 1.508(4) . . ?
C2 C3 1.548(4) . . ?
C2 C4 1.530(5) . . ?
C2 C5 1.522(4) . . ?
C3 N2 1.507(4) . . ?
C3 C6 1.530(5) . . ?
C3 C7 1.518(5) . . ?
N2 O2 1.282(3) . . ?
C8 C9 1.429(6) . . ?
C8 C11 1.449(5) . . ?
C9 C10 1.418(8) . . ?
C10 C12 1.240(9) . 3_666 ?
C11 C12 1.531(8) . . ?

loop_
_geom_contact_atom_site_label_1
_geom_contact_atom_site_label_2
_geom_contact_distance
_geom_contact_site_symmetry_1
_geom_contact_site_symmetry_2
_geom_contact_publ_flag
? ? ? ? ? ?
